data_7051168
loop_
_publ_author_name
'Yu-Lin Lam'
'Ming Wah Wong'
'Hsing Hua Huang'
'Eping Liang'

_publ_section_title
;
Conformational Analysis of Meso- and (+-)-
2,3-Dicyano-2,3-Dicyclopropylbutane and 1,2-Dicyanotetracyclopropylethane
;
_journal_name_full 'New Journal of Chemistry'
_journal_paper_doi 10.1039/b103740b
_journal_year 2001
_chemical_formula_moiety 'C H N'
_chemical_formula_sum 'C16 H20 N2'
_chemical_formula_weight 240.34
_chemical_melting_point 346
_space_group_IT_number 14
_symmetry_cell_setting monoclinic
_symmetry_space_group_name_Hall '-P 2ybc'
_symmetry_space_group_name_H-M 'P 1 21/c 1'
_cell_angle_alpha 90.00
_cell_angle_beta 104.1850(10)
_cell_angle_gamma 90.00
_cell_formula_units_Z 2
_cell_length_a 7.0406(3)
_cell_length_b 14.7756(4)
_cell_length_c 6.9714(3)
_cell_measurement_temperature 293(2)
_cell_volume 703.12(5)
_diffrn_ambient_temperature 293(2)
_exptl_crystal_density_diffrn 1.135
_cod_depositor_comments
;
The following automatic conversions were performed:
'_symmetry_cell_setting' value 'Monoclinic' changed to 'monoclinic'
according to '/home/saulius/struct/CIF-dictionaries/cif_core.dic'
dictionary named 'cif_core.dic' version 2.4.1 from 2010-06-29.

Automatic conversion script
Id: cif_fix_enum 1527 2010-12-29 10:47:43Z saulius 
;
_cod_original_sg_symbol_H-M 'P 21/c'
_cod_database_code 7051168

loop_
_symmetry_equiv_pos_as_xyz
'x, y, z'
'-x, y+1/2, -z+1/2'
'-x, -y, -z'
'x, -y-1/2, z-1/2'

loop_
_atom_site_label
_atom_site_type_symbol
_atom_site_fract_x
_atom_site_fract_y
_atom_site_fract_z
_atom_site_U_iso_or_equiv
_atom_site_adp_type
_atom_site_occupancy
_atom_site_symmetry_multiplicity
_atom_site_calc_flag
_atom_site_refinement_flags
_atom_site_disorder_assembly
_atom_site_disorder_group
N1 N 0.31512(19) 0.57148(10) 0.30756(18) 0.0724(4) Uani 1 1 d . . .
C1 C 0.47372(15) 0.55220(8) 0.00721(15) 0.0417(3) Uani 1 1 d . . .
C2 C 0.65704(18) 0.61191(9) 0.0420(2) 0.0531(3) Uani 1 1 d . . .
H2A H 0.720(2) 0.6075(10) -0.063(2) 0.067(4) Uiso 1 1 d . . .
C3 C 0.6629(3) 0.70510(11) 0.1316(3) 0.0707(5) Uani 1 1 d . . .
H3B H 0.731(3) 0.7518(13) 0.066(3) 0.092(6) Uiso 1 1 d . . .
H3A H 0.549(3) 0.7253(12) 0.181(3) 0.086(5) Uiso 1 1 d . . .
C4 C 0.7876(2) 0.63069(11) 0.2430(3) 0.0682(4) Uani 1 1 d . . .
H4B H 0.747(3) 0.6037(11) 0.355(3) 0.076(5) Uiso 1 1 d . . .
H4A H 0.931(3) 0.6297(11) 0.257(3) 0.088(5) Uiso 1 1 d . . .
C5 C 0.32732(18) 0.58413(9) -0.18165(18) 0.0505(3) Uani 1 1 d . . .
H5A H 0.373(2) 0.5745(10) -0.290(2) 0.065(4) Uiso 1 1 d . . .
C6 C 0.2065(2) 0.66778(12) -0.1869(3) 0.0750(5) Uani 1 1 d . . .
H6B H 0.216(3) 0.6976(15) -0.058(3) 0.104(7) Uiso 1 1 d . . .
H6A H 0.191(3) 0.7054(14) -0.302(3) 0.094(6) Uiso 1 1 d . . .
C7 C 0.1101(2) 0.57768(12) -0.2154(3) 0.0679(4) Uani 1 1 d . . .
H7B H 0.063(3) 0.5527(12) -0.108(3) 0.084(5) Uiso 1 1 d . . .
H7A H 0.036(3) 0.5601(12) -0.352(3) 0.090(5) Uiso 1 1 d . . .
C8 C 0.38440(17) 0.56182(9) 0.17753(17) 0.0489(3) Uani 1 1 d . . .

loop_
_atom_site_aniso_label
_atom_site_aniso_U_11
_atom_site_aniso_U_22
_atom_site_aniso_U_33
_atom_site_aniso_U_23
_atom_site_aniso_U_13
_atom_site_aniso_U_12
N1 0.0639(7) 0.1089(11) 0.0492(6) -0.0063(6) 0.0229(6) 0.0111(7)
C1 0.0371(5) 0.0560(7) 0.0327(5) 0.0014(4) 0.0102(4) 0.0034(5)
C2 0.0456(6) 0.0628(8) 0.0515(7) -0.0014(6) 0.0129(5) -0.0051(6)
C3 0.0684(9) 0.0632(9) 0.0739(10) -0.0036(8) 0.0050(8) -0.0067(8)
C4 0.0501(8) 0.0747(10) 0.0710(10) -0.0089(8) -0.0019(7) -0.0037(7)
C5 0.0475(6) 0.0652(8) 0.0377(6) 0.0082(5) 0.0084(5) 0.0077(6)
C6 0.0693(10) 0.0713(10) 0.0742(11) 0.0099(9) -0.0020(8) 0.0187(8)
C7 0.0467(7) 0.0853(11) 0.0630(9) 0.0129(8) -0.0028(7) 0.0078(7)
C8 0.0410(6) 0.0667(8) 0.0386(6) -0.0013(5) 0.0091(5) 0.0063(5)

loop_
_geom_bond_atom_site_label_1
_geom_bond_atom_site_label_2
_geom_bond_distance
_geom_bond_site_symmetry_2
_geom_bond_publ_flag
N1 C8 1.1387(15) . ?
C1 C8 1.4804(15) . ?
C1 C2 1.5329(17) . ?
C1 C5 1.5340(15) . ?
C1 C1 1.595(2) 3_665 ?
C2 C4 1.501(2) . ?
C2 C3 1.508(2) . ?
C3 C4 1.499(2) . ?
C5 C7 1.4921(19) . ?
C5 C6 1.496(2) . ?
C6 C7 1.485(3) . ?
